data_2103704
loop_
_publ_author_name
'Ohhara, Takashi'
'Uekusa, Hidehiro'
'Ohashi, Yuji'
'Tanaka, Ichiro'
'Kumazawa, Shintaro'
'Niimura, Nobuo'

_publ_section_title
;
 Direct observation of deuterium migration in crystalline-state
 reaction by single-crystal neutron diffraction. III. Photoracemization
 of 1-cyanoethyl cobaloxime complexes
;
_journal_issue 4
_journal_name_full 'Acta Crystallographica Section B'
_journal_page_first 551
_journal_page_last 559
_journal_paper_doi 10.1107/S0108768101006838
_journal_volume 57
_journal_year 2001
_chemical_formula_sum 'C16 H29 Co N6 O4'
_chemical_formula_weight 428.38
_chemical_name_systematic
;
 [(R,S)-1-cyanoethyl](piperidine)bis(dimethylglyoximato)cobalt(III) initial
;
_space_group_IT_number 19
_symmetry_cell_setting orthorhombic
_symmetry_space_group_name_Hall 'P 2ac 2ab'
_symmetry_space_group_name_H-M 'P 21 21 21'
_audit_creation_method SHELXL-97
_cell_angle_alpha 90.00
_cell_angle_beta 90.00
_cell_angle_gamma 90.00
_cell_formula_units_Z 8
_cell_length_a 11.4309(12)
_cell_length_b 11.6591(6)
_cell_length_c 30.701(3)
_cell_measurement_reflns_used 512
_cell_measurement_temperature 293(2)
_cell_measurement_theta_max 27.54
_cell_measurement_theta_min 1.33
_cell_volume 4091.6(6)
_computing_cell_refinement 'SAINT (Siemens, 1994)'
_computing_data_collection 'SMART (Siemens, 1996)'
_computing_data_reduction 'SAINT (Siemens, 1994)'
_computing_molecular_graphics ORTEPIII
_computing_publication_material 'SHELXL-97 (Sheldrick, 1997)'
_computing_structure_refinement 'SHELXL-97 (Sheldrick, 1997)'
_computing_structure_solution 'SIR-92 (Cascarano et al., 1994)'
_diffrn_ambient_temperature 293(2)
_diffrn_measured_fraction_theta_full .892
_diffrn_measured_fraction_theta_max .892
_diffrn_measurement_device_type 'Bluker SMART CCD'
_diffrn_measurement_method \w
_diffrn_radiation_monochromator graphite
_diffrn_radiation_source 'rotate anode'
_diffrn_radiation_type MoK\a
_diffrn_radiation_wavelength .71073
_diffrn_reflns_av_R_equivalents .1135
_diffrn_reflns_av_sigmaI/netI .0699
_diffrn_reflns_limit_h_max 11
_diffrn_reflns_limit_h_min -14
_diffrn_reflns_limit_k_max 13
_diffrn_reflns_limit_k_min -11
_diffrn_reflns_limit_l_max 39
_diffrn_reflns_limit_l_min -38
_diffrn_reflns_number 15591
_diffrn_reflns_theta_full 27.54
_diffrn_reflns_theta_max 27.54
_diffrn_reflns_theta_min 1.33
_diffrn_standards_decay_% 0
_diffrn_standards_interval_count 0
_diffrn_standards_number 0
_exptl_absorpt_coefficient_mu .872
_exptl_absorpt_correction_T_max .781
_exptl_absorpt_correction_T_min .632
_exptl_absorpt_correction_type 'empirical (SADABS: Sheldrick, 1996)'
_exptl_crystal_colour 'dark red'
_exptl_crystal_density_diffrn 1.391
_exptl_crystal_density_method 'not measured'
_exptl_crystal_description plate
_exptl_crystal_F_000 1808
_exptl_crystal_size_max .3
_exptl_crystal_size_mid .3
_exptl_crystal_size_min .1
_refine_diff_density_max .797
_refine_diff_density_min -1.338
_refine_ls_abs_structure_details 'Flack H D (1983), Acta Cryst. A39, 876-881'
_refine_ls_abs_structure_Flack .10(3)
_refine_ls_extinction_method none
_refine_ls_goodness_of_fit_ref 1.766
_refine_ls_hydrogen_treatment mixed
_refine_ls_matrix_type full
_refine_ls_number_parameters 491
_refine_ls_number_reflns 8265
_refine_ls_number_restraints 0
_refine_ls_restrained_S_all 1.766
_refine_ls_R_factor_all .0893
_refine_ls_R_factor_gt .0837
_refine_ls_shift/su_max .002
_refine_ls_shift/su_mean .000
_refine_ls_structure_factor_coef Fsqd
_refine_ls_weighting_details 'calc w=1/[\s^2^(Fo^2^)+(0.1000P)^2^+0.0000P] where P=(Fo^2^+2Fc^2^)/3'
_refine_ls_weighting_scheme calc
_refine_ls_wR_factor_ref .2523
_reflns_number_gt 7379
_reflns_number_total 8265
_reflns_threshold_expression >2sigma(I)
_cod_data_source_file bs0016.cif
_cod_data_source_block 3-initial
_cod_depositor_comments
;
The following automatic conversions were performed:
'_symmetry_cell_setting' value 'Orthorhombic' changed to 'orthorhombic'
according to '/home/saulius/struct/CIF-dictionaries/cif_core.dic'
dictionary named 'cif_core.dic' version 2.4.1 from 2010-06-29.

Automatic conversion script
Id: cif_fix_enum 1527 2010-12-29 10:47:43Z saulius 

The following automatic conversions were performed:

'_symmetry_cell_setting' value 'Orthorhombic' changed to
'orthorhombic' according to
/home/saulius/struct/CIF-dictionaries/cif_core.dic dictionary named
'cif_core.dic' version 2.4.1 from 2010-06-29.

Automatic conversion script
Id: cif_fix_values 1715 2011-07-08 13:25:40Z adriana 
;
_cod_original_sg_symbol_H-M 'P21 21 21'
_cod_database_code 2103704
_cod_database_fobs_code 2103704

loop_
_symmetry_equiv_pos_as_xyz
'x, y, z'
'-x+1/2, -y, z+1/2'
'x+1/2, -y+1/2, -z'
'-x, y+1/2, -z+1/2'

loop_
_atom_site_label
_atom_site_fract_x
_atom_site_fract_y
_atom_site_fract_z
_atom_site_U_iso_or_equiv
_atom_site_adp_type
_atom_site_calc_flag
_atom_site_refinement_flags
_atom_site_occupancy
_atom_site_type_symbol
Co1 1.35017(6) -.00377(7) 1.34987(2) .0450(2) Uani d . 1 Co
O1 1.3023(5) -.0958(5) 1.43337(15) .0670(14) Uani d . 1 O
HO1 1.3019(5) -.035(10) 1.4360(5) .100 Uiso calc R 1 H
O2 1.3731(5) -.1220(5) 1.26947(14) .0673(13) Uani d . 1 O
O3 1.3923(6) .0875(6) 1.26589(17) .0777(16) Uani d . 1 O
HO3 1.3788(14) -.045(12) 1.2594(6) .117 Uiso calc R 1 H
O4 1.3156(4) .1168(4) 1.43008(16) .0587(11) Uani d . 1 O
N1 1.3242(5) -.1218(5) 1.39171(17) .0546(13) Uani d . 1 N
N2 1.3584(5) -.1321(6) 1.31224(17) .0581(13) Uani d . 1 N
N3 1.3761(5) .1136(6) 1.3079(2) .0619(15) Uani d . 1 N
N4 1.3405(4) .1240(5) 1.38722(17) .0508(11) Uani d . 1 N
N5 1.5300(4) -.0241(5) 1.36141(18) .0559(13) Uani d . 1 N
H5 1.5410 -.1010 1.3644 .067 Uiso calc R 1 H
N6 1.0816(6) .1927(8) 1.3585(3) .087(2) Uani d . 1 N
C1 1.3295(5) -.2225(5) 1.3779(2) .0476(12) Uani d . 1 C
C2 1.3501(6) -.2311(5) 1.3313(2) .0493(12) Uani d . 1 C
C3 1.3827(5) .2183(7) 1.3222(2) .0581(16) Uani d . 1 C
C4 1.3613(5) .2238(6) 1.3698(2) .0577(15) Uani d . 1 C
C5 1.3131(8) -.3242(7) 1.4060(3) .072(2) Uani d . 1 C
H5A 1.3007 -.3000 1.4355 .108 Uiso calc R 1 H
H5B 1.3816 -.3718 1.4046 .108 Uiso calc R 1 H
H5C 1.2464 -.3670 1.3961 .108 Uiso calc R 1 H
C6 1.3620(7) -.3421(6) 1.3073(3) .0681(19) Uani d . 1 C
H6A 1.3752 -.3270 1.2769 .102 Uiso calc R 1 H
H6B 1.2916 -.3861 1.3106 .102 Uiso calc R 1 H
H6C 1.4269 -.3845 1.3189 .102 Uiso calc R 1 H
C7 1.4100(9) .3168(10) 1.2947(4) .097(3) Uani d . 1 C
H7A 1.4205 .2918 1.2652 .145 Uiso calc R 1 H
H7B 1.4806 .3525 1.3049 .145 Uiso calc R 1 H
H7C 1.3469 .3710 1.2960 .145 Uiso calc R 1 H
C8 1.3609(7) .3359(6) 1.3931(3) .072(2) Uani d . 1 C
H8A 1.3453 .3234 1.4234 .109 Uiso calc R 1 H
H8B 1.3013 .3844 1.3810 .109 Uiso calc R 1 H
H8C 1.4358 .3721 1.3898 .109 Uiso calc R 1 H
C9 1.6086(5) .0110(8) 1.3251(2) .071(2) Uani d . 1 C
H9A 1.6074 .0939 1.3223 .085 Uiso calc R 1 H
H9B 1.5803 -.0216 1.2981 .085 Uiso calc R 1 H
C10 1.7363(6) -.0297(8) 1.3334(3) .080(2) Uani d . 1 C
H10A 1.7384 -.1128 1.3349 .096 Uiso calc R 1 H
H10B 1.7859 -.0055 1.3094 .096 Uiso calc R 1 H
C11 1.7804(6) .0195(9) 1.3747(4) .093(3) Uani d . 1 C
H11A 1.7846 .1023 1.3723 .112 Uiso calc R 1 H
H11B 1.8585 -.0093 1.3805 .112 Uiso calc R 1 H
C12 1.6997(7) -.0130(11) 1.4116(3) .096(3) Uani d . 1 C
H12A 1.7280 .0213 1.4384 .115 Uiso calc R 1 H
H12B 1.7005 -.0956 1.4153 .115 Uiso calc R 1 H
C13 1.5736(6) .0273(8) 1.4031(3) .0706(19) Uani d . 1 C
H13A 1.5235 .0038 1.4270 .085 Uiso calc R 1 H
H13B 1.5715 .1103 1.4012 .085 Uiso calc R 1 H
C14 1.1749(5) .0048(6) 1.3333(2) .0599(15) Uani d . 1 C
H14 1.1730 .0085 1.3014 .072 Uiso calc R 1 H
C15 1.1243(6) .1102(7) 1.3480(3) .0632(17) Uani d . 1 C
C16 1.1008(7) -.0945(9) 1.3452(4) .093(3) Uani d . 1 C
H16A 1.1366 -.1638 1.3348 .140 Uiso calc R 1 H
H16B 1.0250 -.0860 1.3322 .140 Uiso calc R 1 H
H16C 1.0930 -.0982 1.3763 .140 Uiso calc R 1 H
Co2 1.14511(6) -.01110(7) 1.12244(2) .0456(2) Uani d . 1 Co
O5 1.0060(5) .1817(5) 1.0966(2) .0790(16) Uani d . 1 O
HO5 .954(6) .145(4) 1.126(3) .118 Uiso calc R 1 H
O6 1.3655(4) -.0804(5) 1.08917(17) .0644(12) Uani d . 1 O
O7 1.2921(4) -.1909(5) 1.15241(19) .0685(14) Uani d . 1 O
HO7 1.349(5) -.146(4) 1.117(3) .103 Uiso calc R 1 H
O8 .9247(5) .0609(6) 1.1553(2) .0793(17) Uani d . 1 O
N7 1.1034(5) .1150(6) 1.08931(19) .0571(13) Uani d . 1 N
N8 1.2757(4) -.0073(5) 1.08527(17) .0540(12) Uani d . 1 N
N9 1.1896(4) -.1369(5) 1.15770(17) .0507(11) Uani d . 1 N
N10 1.0144(4) -.0147(5) 1.15940(17) .0534(11) Uani d . 1 N
N11 1.0561(4) -.1277(4) 1.08190(16) .0458(10) Uani d . 1 N
H11 1.0182 -.1763 1.1003 .055 Uiso calc R 1 H
N12 1.3942(6) .2127(7) 1.1305(3) .084(2) Uani d . 1 N
C17 1.1738(7) .1426(7) 1.0575(2) .0633(17) Uani d . 1 C
C18 1.2769(6) .0665(7) 1.0552(2) .0610(17) Uani d . 1 C
C19 1.1177(6) -.1628(7) 1.1889(2) .0606(17) Uani d . 1 C
C20 1.0126(6) -.0898(7) 1.1895(2) .0603(15) Uani d . 1 C
C21 1.1488(9) .2425(8) 1.0271(3) .082(2) Uani d . 1 C
H21A 1.0768 .2787 1.0355 .123 Uiso calc R 1 H
H21B 1.1423 .2149 .9977 .123 Uiso calc R 1 H
H21C 1.2115 .2971 1.0289 .123 Uiso calc R 1 H
C22 1.3739(8) .0879(10) 1.0229(3) .091(3) Uani d . 1 C
H22A 1.4330 .0299 1.0261 .137 Uiso calc R 1 H
H22B 1.4076 .1620 1.0282 .137 Uiso calc R 1 H
H22C 1.3428 .0853 .9939 .137 Uiso calc R 1 H
C23 1.1433(9) -.2586(8) 1.2197(3) .081(2) Uani d . 1 C
H23A 1.2171 -.2927 1.2123 .122 Uiso calc R 1 H
H23B 1.0827 -.3153 1.2177 .122 Uiso calc R 1 H
H23C 1.1467 -.2293 1.2489 .122 Uiso calc R 1 H
C24 .9154(8) -.1001(11) 1.2216(3) .091(3) Uani d . 1 C
H24A .8569 -.0432 1.2155 .136 Uiso calc R 1 H
H24B .9454 -.0885 1.2505 .136 Uiso calc R 1 H
H24C .8812 -.1751 1.2196 .136 Uiso calc R 1 H
C25 .9624(6) -.0763(6) 1.0540(2) .0593(15) Uani d . 1 C
H25A .9981 -.0238 1.0334 .071 Uiso calc R 1 H
H25B .9098 -.0323 1.0723 .071 Uiso calc R 1 H
C26 .8933(6) -.1643(8) 1.0295(3) .073(2) Uani d . 1 C
H26A .8519 -.2126 1.0501 .088 Uiso calc R 1 H
H26B .8354 -.1258 1.0116 .088 Uiso calc R 1 H
C27 .9658(8) -.2361(9) 1.0019(3) .082(2) Uani d . 1 C
H27A 1.0013 -.1900 .9791 .098 Uiso calc R 1 H
H27B .9182 -.2948 .9882 .098 Uiso calc R 1 H
C28 1.0635(7) -.2937(8) 1.0303(3) .081(2) Uani d . 1 C
H28A 1.0281 -.3459 1.0510 .097 Uiso calc R 1 H
H28B 1.1156 -.3375 1.0117 .097 Uiso calc R 1 H
C29 1.1322(6) -.2029(6) 1.0543(2) .0579(15) Uani d . 1 C
H29A 1.1900 -.2399 1.0726 .069 Uiso calc R 1 H
H29B 1.1735 -.1557 1.0333 .069 Uiso calc R 1 H
C30 1.2322(7) .0931(8) 1.1665(3) .072(2) Uani d . 1 C
H30 1.2756 .0388 1.1847 .086 Uiso calc R 1 H
C31 1.3218(6) .1594(7) 1.1461(2) .0633(18) Uani d . 1 C
C32 1.1676(13) .1594(12) 1.1970(3) .119(5) Uani d . 1 C
H32A 1.1087 .1122 1.2103 .178 Uiso calc R 1 H
H32B 1.1310 .2226 1.1823 .178 Uiso calc R 1 H
H32C 1.2195 .1881 1.2191 .178 Uiso calc R 1 H

loop_
_atom_site_aniso_label
_atom_site_aniso_U_11
_atom_site_aniso_U_22
_atom_site_aniso_U_33
_atom_site_aniso_U_12
_atom_site_aniso_U_13
_atom_site_aniso_U_23
Co1 .0322(3) .0484(4) .0543(4) .0042(3) .0069(2) -.0008(3)
O1 .067(3) .082(4) .052(2) -.001(3) .013(2) -.003(2)
O2 .078(3) .071(3) .053(2) .000(3) .009(2) .002(2)
O3 .084(4) .087(4) .062(3) .003(3) .021(3) .011(3)
O4 .047(2) .061(3) .067(3) -.0028(19) .009(2) -.017(2)
N1 .045(3) .065(4) .053(3) -.006(2) .008(2) .002(2)
N2 .041(3) .081(4) .052(3) .003(3) .005(2) -.013(2)
N3 .044(3) .068(4) .074(4) .008(2) .014(2) .013(3)
N4 .030(2) .059(3) .064(3) .0039(19) .011(2) -.014(2)
N5 .034(2) .061(4) .072(3) .007(2) .004(2) .000(2)
N6 .061(4) .083(6) .117(6) .028(4) -.010(4) -.009(4)
C1 .040(3) .039(3) .065(3) -.0010(19) -.001(2) .002(2)
C2 .044(3) .037(3) .067(3) .006(2) -.001(3) -.010(2)
C3 .041(3) .062(4) .071(4) .001(2) .008(3) .017(3)
C4 .031(3) .054(4) .088(4) .001(2) .009(3) -.003(3)
C5 .071(5) .066(5) .079(5) -.017(3) -.006(4) .004(4)
C6 .065(4) .049(4) .090(5) -.002(3) .001(4) -.032(3)
C7 .070(5) .095(8) .125(8) .001(5) .023(5) .048(6)
C8 .054(4) .050(4) .114(6) -.009(3) .007(4) -.013(3)
C9 .038(3) .089(6) .085(4) .014(3) .014(3) -.003(4)
C10 .040(3) .067(5) .132(7) .011(3) .028(4) -.006(4)
C11 .031(3) .083(6) .166(9) .004(3) -.005(4) -.017(6)
C12 .058(4) .123(9) .106(6) .027(5) -.020(4) -.023(6)
C13 .046(3) .078(5) .088(4) -.001(3) -.006(3) -.016(4)
C14 .035(2) .056(4) .089(4) .001(3) -.007(2) .014(3)
C15 .035(3) .071(5) .083(5) .012(3) -.005(3) .007(3)
C16 .044(4) .087(7) .150(9) .001(4) -.006(5) -.024(6)
Co2 .0284(3) .0500(4) .0584(4) -.0004(3) .0015(3) -.0021(3)
O5 .065(3) .075(4) .097(4) .034(3) .005(3) .005(3)
O6 .0304(19) .076(3) .086(3) .0069(18) .009(2) -.012(2)
O7 .042(2) .075(4) .089(4) .019(2) -.010(2) -.001(3)
O8 .047(3) .096(5) .095(4) .036(3) .017(2) .011(3)
N7 .039(2) .063(4) .069(3) .011(2) -.001(2) .003(3)
N8 .0292(19) .068(4) .065(3) -.008(2) .0014(18) -.005(3)
N9 .034(2) .053(3) .065(3) .0035(19) -.006(2) .005(2)
N10 .035(2) .053(3) .072(3) .005(2) .0039(19) -.004(2)
N11 .034(2) .045(3) .058(3) -.0085(18) -.0057(19) -.0013(19)
N12 .051(3) .070(5) .130(6) -.011(3) -.005(4) -.020(4)
C17 .065(4) .061(4) .064(4) -.015(3) -.006(3) .011(3)
C18 .047(3) .075(5) .061(3) -.026(3) .005(3) -.019(3)
C19 .053(4) .070(5) .059(3) -.009(3) -.002(3) .014(3)
C20 .050(3) .065(4) .066(4) -.011(3) .005(3) -.001(3)
C21 .096(6) .080(6) .070(4) -.013(5) -.018(4) .010(4)
C22 .058(4) .128(9) .087(5) -.023(5) .024(4) -.002(5)
C23 .085(6) .077(6) .083(5) -.009(5) -.014(4) .011(4)
C24 .064(5) .110(8) .099(6) -.009(5) .024(4) .000(5)
C25 .046(3) .049(4) .083(4) .000(2) -.009(3) .003(3)
C26 .045(3) .084(6) .090(5) -.010(3) -.020(3) .002(4)
C27 .069(5) .096(7) .080(4) -.037(4) -.005(4) -.018(4)
C28 .065(4) .081(6) .097(5) -.013(4) -.003(4) -.043(5)
C29 .046(3) .049(4) .079(4) .005(2) -.012(3) -.012(3)
C30 .066(5) .080(6) .070(4) -.018(4) -.003(3) -.008(4)
C31 .045(3) .065(5) .080(4) -.001(3) -.008(3) -.029(3)
C32 .131(10) .136(11) .089(6) -.071(9) .033(6) -.044(7)

loop_
_atom_type_symbol
_atom_type_description
_atom_type_scat_dispersion_real
_atom_type_scat_dispersion_imag
_atom_type_scat_source
C C .0033 .0016 'International Tables Vol C Tables 4.2.6.8 and 6.1.1.4'
H H .0000 .0000 'International Tables Vol C Tables 4.2.6.8 and 6.1.1.4'
N N .0061 .0033 'International Tables Vol C Tables 4.2.6.8 and 6.1.1.4'
O O .0106 .0060 'International Tables Vol C Tables 4.2.6.8 and 6.1.1.4'
Co Co .3494 .9721 'International Tables Vol C Tables 4.2.6.8 and 6.1.1.4'

loop_
_geom_angle_atom_site_label_1
_geom_angle_atom_site_label_2
_geom_angle_atom_site_label_3
_geom_angle
N4 Co1 N2 179.5(2)
N4 Co1 N3 81.5(3)
N2 Co1 N3 98.5(3)
N4 Co1 N1 98.7(3)
N2 Co1 N1 81.3(3)
N3 Co1 N1 179.7(3)
N4 Co1 C14 93.1(3)
N2 Co1 C14 86.4(3)
N3 Co1 C14 87.1(3)
N1 Co1 C14 92.8(3)
N4 Co1 N5 92.5(2)
N2 Co1 N5 88.0(2)
N3 Co1 N5 92.4(2)
N1 Co1 N5 87.5(2)
C14 Co1 N5 174.2(3)
C1 N1 O1 123.1(6)
C1 N1 Co1 116.2(4)
O1 N1 Co1 120.6(5)
C2 N2 O2 122.2(5)
C2 N2 Co1 115.1(4)
O2 N2 Co1 122.7(5)
C3 N3 O3 122.0(6)
C3 N3 Co1 117.2(5)
O3 N3 Co1 120.7(5)
C4 N4 O4 119.7(5)
C4 N4 Co1 116.4(5)
O4 N4 Co1 123.8(4)
C9 N5 C13 109.2(6)
C9 N5 Co1 115.7(4)
C13 N5 Co1 115.1(4)
N1 C1 C2 114.0(5)
N1 C1 C5 123.3(6)
C2 C1 C5 122.7(6)
N2 C2 C1 113.2(5)
N2 C2 C6 122.8(6)
C1 C2 C6 124.0(6)
N3 C3 C7 123.9(8)
N3 C3 C4 111.3(6)
C7 C3 C4 124.8(8)
N4 C4 C3 113.4(6)
N4 C4 C8 125.8(7)
C3 C4 C8 120.8(7)
N5 C9 C10 111.2(6)
C11 C10 C9 109.9(7)
C10 C11 C12 109.8(7)
C11 C12 C13 111.6(8)
N5 C13 C12 109.6(7)
C15 C14 C16 111.3(6)
C15 C14 Co1 110.8(5)
C16 C14 Co1 117.1(5)
N6 C15 C14 177.5(9)
N7 Co2 N10 98.4(2)
N7 Co2 N8 81.5(3)
N10 Co2 N8 179.8(3)
N7 Co2 N9 178.2(3)
N10 Co2 N9 81.4(2)
N8 Co2 N9 98.8(2)
N7 Co2 C30 91.0(3)
N10 Co2 C30 90.1(3)
N8 Co2 C30 90.0(3)
N9 Co2 C30 87.3(3)
N7 Co2 N11 93.7(2)
N10 Co2 N11 87.6(2)
N8 Co2 N11 92.3(2)
N9 Co2 N11 88.1(2)
C30 Co2 N11 175.1(3)
C17 N7 O5 118.7(6)
C17 N7 Co2 116.7(5)
O5 N7 Co2 124.6(5)
C18 N8 O6 119.4(5)
C18 N8 Co2 118.0(5)
O6 N8 Co2 122.7(4)
C19 N9 O7 122.3(6)
C19 N9 Co2 115.6(5)
O7 N9 Co2 122.0(4)
C20 N10 O8 120.1(5)
C20 N10 Co2 117.8(5)
O8 N10 Co2 122.0(4)
C25 N11 C29 109.0(5)
C25 N11 Co2 115.1(4)
C29 N11 Co2 115.6(3)
N7 C17 C18 112.3(6)
N7 C17 C21 122.2(8)
C18 C17 C21 125.5(7)
N8 C18 C17 111.5(6)
N8 C18 C22 127.0(8)
C17 C18 C22 121.2(8)
N9 C19 C20 113.0(6)
N9 C19 C23 121.1(7)
C20 C19 C23 125.8(7)
N10 C20 C19 112.1(6)
N10 C20 C24 123.2(7)
C19 C20 C24 124.7(7)
N11 C25 C26 113.0(6)
C27 C26 C25 112.8(6)
C26 C27 C28 109.2(7)
C29 C28 C27 110.0(7)
N11 C29 C28 112.6(6)
C32 C30 C31 111.5(8)
C32 C30 Co2 119.9(7)
C31 C30 Co2 112.1(5)
N12 C31 C30 178.8(8)

loop_
_geom_bond_atom_site_label_1
_geom_bond_atom_site_label_2
_geom_bond_distance
Co1 N4 1.883(5)
Co1 N2 1.892(6)
Co1 N3 1.902(6)
Co1 N1 1.906(6)
Co1 C14 2.070(5)
Co1 N5 2.100(5)
O1 N1 1.338(7)
O2 N2 1.329(7)
O3 N3 1.339(8)
O4 N4 1.349(7)
N1 C1 1.250(9)
N2 C2 1.297(9)
N3 C3 1.299(11)
N4 C4 1.303(9)
N5 C9 1.488(9)
N5 C13 1.498(9)
N6 C15 1.126(11)
C1 C2 1.454(9)
C1 C5 1.478(10)
C2 C6 1.495(8)
C3 C7 1.459(11)
C3 C4 1.482(10)
C4 C8 1.490(10)
C9 C10 1.555(9)
C10 C11 1.481(14)
C11 C12 1.509(15)
C12 C13 1.539(10)
C14 C15 1.431(11)
C14 C16 1.479(12)
Co2 N7 1.850(6)
Co2 N10 1.876(5)
Co2 N8 1.879(5)
Co2 N9 1.893(5)
Co2 C30 2.072(8)
Co2 N11 2.106(5)
O5 N7 1.377(7)
O6 N8 1.340(7)
O7 N9 1.340(7)
O8 N10 1.358(7)
N7 C17 1.306(9)
N8 C18 1.262(10)
N9 C19 1.298(9)
N10 C20 1.272(9)
N11 C25 1.496(8)
N11 C29 1.498(8)
N12 C31 1.141(11)
C17 C18 1.477(12)
C17 C21 1.519(10)
C18 C22 1.508(9)
C19 C20 1.472(11)
C19 C23 1.492(11)
C20 C24 1.492(10)
C25 C26 1.499(10)
C26 C27 1.452(13)
C27 C28 1.568(14)
C28 C29 1.509(9)
C30 C32 1.422(14)
C30 C31 1.427(11)
